data_1560543
loop_
_publ_author_name
'Ar\?ic\?i, M\"ursel'
'Zafer Ye\,silel, Okan'
'B\"uy\"ukg\"ung\"or, Orhan'

_publ_section_title
;
 Four coordination polymers based on 5- tert -butyl isophthalic acid and
 rigid bis(imidazol-1yl)benzene linkers: Synthesis, luminescence detection
 of acetone and optical properties
;
_journal_name_full 'Journal of Solid State Chemistry'
_journal_page_first 141
_journal_page_last 148
_journal_paper_doi 10.1016/j.jssc.2017.02.028
_journal_volume 249
_journal_year 2017
_chemical_formula_moiety 'C25 H23 Co N4 O4'
_chemical_formula_sum 'C25 H23 Co N4 O4'
_chemical_formula_weight 502.40
_space_group_crystal_system monoclinic
_space_group_IT_number 13
_space_group_name_Hall '-P 2yac'
_space_group_name_H-M_alt 'P 1 2/n 1'
_atom_sites_solution_hydrogens geom
_cell_angle_alpha 90
_cell_angle_beta 100.612(10)
_cell_angle_gamma 90
_cell_formula_units_Z 2
_cell_length_a 10.1585(12)
_cell_length_b 9.4462(8)
_cell_length_c 14.0641(18)
_cell_measurement_reflns_used 15443
_cell_measurement_temperature 296
_cell_measurement_theta_max 28.05
_cell_measurement_theta_min 2.04
_cell_volume 1326.5(3)
_computing_cell_refinement X-AREA
_computing_data_collection 'X-AREA (Stoe & Cie, 2002)'
_computing_data_reduction 'X-RED32 (Stoe & Cie, 2002)'
_computing_molecular_graphics 'ORTEP-3 for Windows (Farrugia, 1997)'
_computing_publication_material 'WinGX (Farrugia, 1999)'
_computing_structure_refinement 'SHELXL-2016/6 (Sheldrick, 2016)'
_computing_structure_solution 'SHELXS97 (Sheldrick, 2008)'
_diffrn_ambient_temperature 296
_diffrn_measured_fraction_theta_full 1.000
_diffrn_measured_fraction_theta_max 1.000
_diffrn_measurement_device_type 'STOE IPDS 2'
_diffrn_measurement_method 'rotation method'
_diffrn_radiation_type MoK\a
_diffrn_radiation_wavelength 0.71073
_diffrn_reflns_av_R_equivalents 0.1181
_diffrn_reflns_av_unetI/netI 0.0924
_diffrn_reflns_Laue_measured_fraction_full 1.000
_diffrn_reflns_Laue_measured_fraction_max 1.000
_diffrn_reflns_limit_h_max 12
_diffrn_reflns_limit_h_min -12
_diffrn_reflns_limit_k_max 11
_diffrn_reflns_limit_k_min -11
_diffrn_reflns_limit_l_max 17
_diffrn_reflns_limit_l_min -17
_diffrn_reflns_number 10143
_diffrn_reflns_point_group_measured_fraction_full 1.000
_diffrn_reflns_point_group_measured_fraction_max 1.000
_diffrn_reflns_theta_full 25.242
_diffrn_reflns_theta_max 26.498
_diffrn_reflns_theta_min 2.156
_exptl_absorpt_coefficient_mu 0.682
_exptl_absorpt_correction_T_max 0.9492
_exptl_absorpt_correction_T_min 0.8970
_exptl_absorpt_correction_type integration
_exptl_absorpt_process_details '(X-RED32; Stoe & Cie, 2002)'
_exptl_crystal_colour magenda
_exptl_crystal_density_diffrn 1.258
_exptl_crystal_description prism
_exptl_crystal_F_000 520
_exptl_crystal_size_max 0.24
_exptl_crystal_size_mid 0.16
_exptl_crystal_size_min 0.09
_refine_diff_density_max 1.159
_refine_diff_density_min -0.644
_refine_diff_density_rms 0.088
_refine_ls_extinction_coef .
_refine_ls_extinction_method none
_refine_ls_goodness_of_fit_ref 1.087
_refine_ls_hydrogen_treatment constr
_refine_ls_matrix_type full
_refine_ls_number_parameters 168
_refine_ls_number_reflns 2752
_refine_ls_number_restraints 12
_refine_ls_restrained_S_all 1.086
_refine_ls_R_factor_all 0.1668
_refine_ls_R_factor_gt 0.0961
_refine_ls_shift/su_max 0.000
_refine_ls_shift/su_mean 0.000
_refine_ls_structure_factor_coef Fsqd
_refine_ls_weighting_details 'w=1/[\s^2^(Fo^2^)+(0.1353P)^2^+0.2671P] where P=(Fo^2^+2Fc^2^)/3'
_refine_ls_weighting_scheme calc
_refine_ls_wR_factor_gt 0.2312
_refine_ls_wR_factor_ref 0.2745
_reflns_Friedel_coverage 0.000
_reflns_Friedel_fraction_full .
_reflns_Friedel_fraction_max .
_reflns_number_gt 1532
_reflns_number_total 2752
_reflns_threshold_expression 'I > 2\s(I)'
_cod_data_source_file mmc3.cif
_cod_data_source_block shelx
_cod_original_sg_symbol_H-M 'P 2/n'
_cod_database_code 1560543
_shelx_space_group_comment
;
The symmetry employed for this shelxl refinement is uniquely defined
by the following loop, which should always be used as a source of
symmetry information in preference to the above space-group names.
They are only intended as comments.
;

loop_
_space_group_symop_operation_xyz
'x, y, z'
'-x+1/2, y, -z+1/2'
'-x, -y, -z'
'x-1/2, -y, z-1/2'

loop_
_atom_site_label
_atom_site_type_symbol
_atom_site_fract_x
_atom_site_fract_y
_atom_site_fract_z
_atom_site_U_iso_or_equiv
_atom_site_adp_type
_atom_site_occupancy
_atom_site_site_symmetry_order
_atom_site_calc_flag
_atom_site_refinement_flags_posn
_atom_site_refinement_flags_adp
_atom_site_refinement_flags_occupancy
_atom_site_disorder_assembly
_atom_site_disorder_group
C1 C -0.1304(5) 0.7100(7) 0.2528(5) 0.0532(18) Uani 1 1 d . . . . .
C2 C -0.1326(5) 0.8560(8) 0.2521(6) 0.058(2) Uani 1 1 d . . . . .
H2 H -0.052747 0.904590 0.253165 0.069 Uiso 1 1 calc R U . . .
C3 C -0.250000 0.9335(10) 0.250000 0.056(2) Uani 1 2 d S T P A .
C4 C -0.250000 0.6370(11) 0.250000 0.059(3) Uani 1 2 d S T P . .
H4 H -0.250002 0.538541 0.249998 0.071 Uiso 1 2 calc R U P . .
C5 C -0.0049(6) 0.6286(8) 0.2541(6) 0.0588(19) Uani 1 1 d . . . . .
C6 C -0.250000 1.0967(11) 0.250000 0.077(4) Uani 1 2 d S T P . .
C7A C -0.3648(17) 1.157(2) 0.2751(15) 0.115(7) Uani 0.64(2) 1 d . U P A 1
H7A1 H -0.440617 1.097323 0.252680 0.172 Uiso 0.64(2) 1 calc R U P A 1
H7A2 H -0.379900 1.248715 0.245682 0.172 Uiso 0.64(2) 1 calc R U P A 1
H7A3 H -0.352482 1.166392 0.344137 0.172 Uiso 0.64(2) 1 calc R U P A 1
C7B C -0.342(3) 1.147(3) 0.155(2) 0.092(10) Uani 0.36(2) 1 d . U P A 2
H7B1 H -0.343242 1.248570 0.152675 0.139 Uiso 0.36(2) 1 calc R U P A 2
H7B2 H -0.431243 1.112274 0.152854 0.139 Uiso 0.36(2) 1 calc R U P A 2
H7B3 H -0.308068 1.111096 0.100122 0.139 Uiso 0.36(2) 1 calc R U P A 2
C8 C 0.2062(8) 0.4155(11) 0.4397(7) 0.090(3) Uani 1 1 d . . . . .
H8 H 0.134772 0.472029 0.449251 0.108 Uiso 1 1 calc R U . . .
C9 C 0.2490(9) 0.3026(12) 0.4918(8) 0.094(3) Uani 1 1 d . . . . .
H9 H 0.213936 0.265783 0.543179 0.113 Uiso 1 1 calc R U . . .
C10 C 0.3698(6) 0.3356(8) 0.3818(7) 0.070(2) Uani 1 1 d . . . . .
H10 H 0.435103 0.322958 0.344161 0.083 Uiso 1 1 calc R U . . .
C11 C 0.4276(6) 0.1191(9) 0.4795(6) 0.063(2) Uani 1 1 d . . . . .
C12 C 0.3705(6) -0.0053(9) 0.4442(6) 0.072(2) Uani 1 1 d . . . . .
C13 C 0.5533(7) 0.1283(9) 0.5353(6) 0.070(2) Uani 1 1 d . . . . .
H13 H 0.587229 0.215343 0.559202 0.084 Uiso 1 1 calc R U . . .
C14 C 0.2314(9) -0.0127(13) 0.3837(9) 0.121(4) Uani 1 1 d . . . . .
H14A H 0.209948 -0.109303 0.366188 0.182 Uiso 1 1 calc R U . . .
H14B H 0.167823 0.023530 0.420338 0.182 Uiso 1 1 calc R U . . .
H14C H 0.228057 0.043013 0.326248 0.182 Uiso 1 1 calc R U . . .
N1 N 0.2816(5) 0.4380(7) 0.3693(5) 0.0739(19) Uani 1 1 d . . . . .
N2 N 0.3545(5) 0.2510(7) 0.4556(5) 0.0671(18) Uani 1 1 d . . . . .
O1 O 0.1031(3) 0.7015(5) 0.2541(4) 0.0693(16) Uani 1 1 d . . . . .
O2 O -0.0053(4) 0.4988(6) 0.2525(5) 0.0802(18) Uani 1 1 d . . . . .
Co1 Co 0.250000 0.56519(14) 0.250000 0.0558(5) Uani 1 2 d S T P . .

loop_
_atom_site_aniso_label
_atom_site_aniso_U_11
_atom_site_aniso_U_22
_atom_site_aniso_U_33
_atom_site_aniso_U_23
_atom_site_aniso_U_13
_atom_site_aniso_U_12
C1 0.025(2) 0.049(4) 0.084(5) -0.004(3) 0.006(3) 0.001(2)
C2 0.019(2) 0.057(4) 0.098(6) -0.002(4) 0.011(3) -0.006(2)
C3 0.037(4) 0.048(5) 0.085(7) 0.000 0.015(4) 0.000
C4 0.030(4) 0.052(6) 0.095(8) 0.000 0.011(4) 0.000
C5 0.037(3) 0.054(5) 0.085(6) 0.009(4) 0.013(3) 0.004(3)
C6 0.039(4) 0.055(7) 0.140(12) 0.000 0.023(6) 0.000
C7A 0.115(7) 0.113(7) 0.117(7) 0.000(2) 0.025(2) 0.001(2)
C7B 0.093(10) 0.091(10) 0.092(10) 0.001(2) 0.015(3) 0.000(2)
C8 0.068(5) 0.105(8) 0.099(7) 0.001(6) 0.024(5) 0.038(5)
C9 0.081(5) 0.109(8) 0.099(8) 0.014(6) 0.031(5) 0.035(5)
C10 0.045(3) 0.071(5) 0.097(6) 0.013(5) 0.024(4) 0.008(3)
C11 0.040(3) 0.070(5) 0.077(5) 0.011(4) 0.006(3) 0.009(3)
C12 0.043(3) 0.074(5) 0.090(6) 0.005(5) -0.009(4) 0.003(3)
C13 0.051(4) 0.073(5) 0.081(6) 0.000(4) -0.001(3) -0.004(3)
C14 0.071(5) 0.119(9) 0.151(11) -0.012(8) -0.039(6) 0.010(5)
N1 0.047(3) 0.072(4) 0.104(5) 0.014(4) 0.016(3) 0.015(3)
N2 0.051(3) 0.073(4) 0.079(5) 0.004(4) 0.016(3) 0.012(3)
O1 0.0229(17) 0.062(3) 0.122(5) -0.006(3) 0.011(2) -0.0006(18)
O2 0.039(2) 0.065(4) 0.136(6) 0.003(4) 0.015(3) 0.009(2)
Co1 0.0263(5) 0.0486(8) 0.0914(11) 0.000 0.0075(5) 0.000

loop_
_atom_type_symbol
_atom_type_description
_atom_type_scat_dispersion_real
_atom_type_scat_dispersion_imag
_atom_type_scat_source
C C 0.0033 0.0016 'International Tables Vol C Tables 4.2.6.8 and 6.1.1.4'
H H 0.0000 0.0000 'International Tables Vol C Tables 4.2.6.8 and 6.1.1.4'
N N 0.0061 0.0033 'International Tables Vol C Tables 4.2.6.8 and 6.1.1.4'
O O 0.0106 0.0060 'International Tables Vol C Tables 4.2.6.8 and 6.1.1.4'
Co Co 0.3494 0.9721 'International Tables Vol C Tables 4.2.6.8 and 6.1.1.4'

loop_
_geom_angle_atom_site_label_1
_geom_angle_atom_site_label_2
_geom_angle_atom_site_label_3
_geom_angle
_geom_angle_site_symmetry_1
_geom_angle_site_symmetry_3
C2 C1 C4 118.9(6) . .
C2 C1 C5 122.0(5) . .
C4 C1 C5 119.1(7) . .
C1 C2 C3 122.5(6) . .
C1 C2 H2 118.7 . .
C3 C2 H2 118.7 . .
C2 C3 C2 116.7(9) . 2_455
C2 C3 C6 121.7(4) . .
C2 C3 C6 121.7(4) 2_455 .
C1 C4 C1 120.6(9) 2_455 .
C1 C4 H4 119.7 2_455 .
C1 C4 H4 119.7 . .
O2 C5 O1 122.1(6) . .
O2 C5 C1 121.2(6) . .
O1 C5 C1 116.7(6) . .
C7A C6 C7A 132.0(18) . 2_455
C7A C6 C3 114.0(9) . .
C7A C6 C3 114.0(9) 2_455 .
C3 C6 C7B 107.7(11) . .
C7A C6 C7B 93.1(13) . 2_455
C7A C6 C7B 72.4(13) 2_455 2_455
C3 C6 C7B 107.7(11) . 2_455
C6 C7A H7A1 109.5 . .
C6 C7A H7A2 109.5 . .
H7A1 C7A H7A2 109.5 . .
C6 C7A H7A3 109.5 . .
H7A1 C7A H7A3 109.5 . .
H7A2 C7A H7A3 109.5 . .
C6 C7B H7B1 109.5 . .
C6 C7B H7B2 109.5 . .
H7B1 C7B H7B2 109.5 . .
C6 C7B H7B3 109.5 . .
H7B1 C7B H7B3 109.5 . .
H7B2 C7B H7B3 109.5 . .
C9 C8 N1 110.7(7) . .
C9 C8 H8 124.6 . .
N1 C8 H8 124.6 . .
C8 C9 N2 106.5(9) . .
C8 C9 H9 126.8 . .
N2 C9 H9 126.8 . .
N1 C10 N2 111.8(7) . .
N1 C10 H10 124.1 . .
N2 C10 H10 124.1 . .
C12 C11 C13 123.4(7) . .
C12 C11 N2 119.2(6) . .
C13 C11 N2 117.3(7) . .
C11 C12 C13 117.4(6) . 3_656
C11 C12 C14 122.4(7) . .
C13 C12 C14 120.2(8) 3_656 .
C11 C13 C12 119.2(8) . 3_656
C11 C13 H13 120.4 . .
C12 C13 H13 120.4 3_656 .
C12 C14 H14A 109.5 . .
C12 C14 H14B 109.5 . .
H14A C14 H14B 109.5 . .
C12 C14 H14C 109.5 . .
H14A C14 H14C 109.5 . .
H14B C14 H14C 109.5 . .
C10 N1 C8 104.3(7) . .
C10 N1 Co1 123.1(6) . .
C8 N1 Co1 131.2(5) . .
C10 N2 C9 106.7(7) . .
C10 N2 C11 124.1(6) . .
C9 N2 C11 128.6(8) . .
C5 O1 Co1 107.3(4) . .
O1 Co1 O1 98.9(3) 2 .
O1 Co1 N1 111.4(2) 2 2
O1 Co1 N1 113.7(2) . 2
O1 Co1 N1 113.7(2) 2 .
O1 Co1 N1 111.4(2) . .
N1 Co1 N1 107.9(4) 2 .

loop_
_geom_bond_atom_site_label_1
_geom_bond_atom_site_label_2
_geom_bond_distance
_geom_bond_site_symmetry_2
C1 C2 1.379(9) .
C1 C4 1.391(7) .
C1 C5 1.487(8) .
C2 C3 1.395(8) .
C2 H2 0.9300 .
C3 C6 1.541(14) .
C4 H4 0.9300 .
C5 O2 1.226(9) .
C5 O1 1.296(8) .
C6 C7A 1.400(18) .
C6 C7A 1.400(18) 2_455
C6 C7B 1.56(3) .
C6 C7B 1.56(3) 2_455
C7A H7A1 0.9600 .
C7A H7A2 0.9600 .
C7A H7A3 0.9600 .
C7B H7B1 0.9600 .
C7B H7B2 0.9600 .
C7B H7B3 0.9600 .
C8 C9 1.322(13) .
C8 N1 1.375(12) .
C8 H8 0.9300 .
C9 N2 1.358(10) .
C9 H9 0.9300 .
C10 N1 1.308(9) .
C10 N2 1.341(10) .
C10 H10 0.9300 .
C11 C12 1.363(11) .
C11 C13 1.373(9) .
C11 N2 1.457(9) .
C12 C13 1.397(11) 3_656
C12 C14 1.511(10) .
C13 H13 0.9300 .
C14 H14A 0.9600 .
C14 H14B 0.9600 .
C14 H14C 0.9600 .
N1 Co1 2.040(7) .
O1 Co1 1.979(4) .

loop_
_geom_torsion_atom_site_label_1
_geom_torsion_atom_site_label_2
_geom_torsion_atom_site_label_3
_geom_torsion_atom_site_label_4
_geom_torsion
_geom_torsion_site_symmetry_1
_geom_torsion_site_symmetry_2
_geom_torsion_site_symmetry_3
_geom_torsion_site_symmetry_4
C4 C1 C2 C3 0.8(11) . . . .
C5 C1 C2 C3 179.4(6) . . . .
C1 C2 C3 C2 -0.4(5) . . . 2_455
C1 C2 C3 C6 179.6(5) . . . .
C2 C1 C4 C1 -0.4(5) . . . 2_455
C5 C1 C4 C1 -179.0(8) . . . 2_455
C2 C1 C5 O2 -178.3(8) . . . .
C4 C1 C5 O2 0.2(11) . . . .
C2 C1 C5 O1 -0.4(11) . . . .
C4 C1 C5 O1 178.2(6) . . . .
C2 C3 C6 C7A -162.8(10) . . . .
C2 C3 C6 C7A 17.2(10) 2_455 . . .
C2 C3 C6 C7A 17.2(10) . . . 2_455
C2 C3 C6 C7A -162.8(10) 2_455 . . 2_455
C2 C3 C6 C7B 119.0(12) . . . .
C2 C3 C6 C7B -61.0(12) 2_455 . . .
C2 C3 C6 C7B -61.0(12) . . . 2_455
C2 C3 C6 C7B 119.0(12) 2_455 . . 2_455
N1 C8 C9 N2 0.4(12) . . . .
C13 C11 C12 C13 -1.6(15) . . . 3_656
N2 C11 C12 C13 176.7(8) . . . 3_656
C13 C11 C12 C14 179.4(10) . . . .
N2 C11 C12 C14 -2.2(14) . . . .
C12 C11 C13 C12 1.7(15) . . . 3_656
N2 C11 C13 C12 -176.7(8) . . . 3_656
N2 C10 N1 C8 -0.2(9) . . . .
N2 C10 N1 Co1 -168.2(5) . . . .
C9 C8 N1 C10 -0.2(11) . . . .
C9 C8 N1 Co1 166.5(7) . . . .
N1 C10 N2 C9 0.4(10) . . . .
N1 C10 N2 C11 172.6(7) . . . .
C8 C9 N2 C10 -0.5(11) . . . .
C8 C9 N2 C11 -172.2(8) . . . .
C12 C11 N2 C10 -94.8(10) . . . .
C13 C11 N2 C10 83.7(10) . . . .
C12 C11 N2 C9 75.5(12) . . . .
C13 C11 N2 C9 -106.0(10) . . . .
O2 C5 O1 Co1 0.4(10) . . . .
C1 C5 O1 Co1 -177.5(5) . . . .
